data_4341929
loop_
_publ_author_name
'Liu, Tian-Qi'
'Yan, Peng-Fei'
'Luan, Fang'
'Li, Yu-Xin'
'Sun, Jing-Wen'
'Chen, Chuan'
'Yang, Fan'
'Chen, Han'
'Zou, Xiao-Yan'
'Li, Guang-Ming'

_publ_section_title
;
 Near-IR Luminescence and Field-Induced Single Molecule Magnet of Four
 Salen-type Ytterbium Complexes.
;
_journal_issue 1
_journal_name_full 'Inorganic chemistry'
_journal_page_first 221
_journal_page_last 228
_journal_paper_doi 10.1021/ic502194d
_journal_volume 54
_journal_year 2015
_chemical_formula_moiety 'C32 H38 N2 O14 Yb2, 2(C H4 O)'
_chemical_formula_sum 'C34 H46 N2 O16 Yb2'
_chemical_formula_weight 1084.81
_chemical_name_systematic
;
 ?
;
_space_group_IT_number 2
_symmetry_cell_setting triclinic
_symmetry_space_group_name_Hall '-P 1'
_symmetry_space_group_name_H-M 'P -1'
_atom_sites_solution_hydrogens geom
_atom_sites_solution_primary direct
_atom_sites_solution_secondary difmap
_audit_creation_method SHELXL-97
_cell_angle_alpha 89.023(5)
_cell_angle_beta 68.562(5)
_cell_angle_gamma 86.208(5)
_cell_formula_units_Z 2
_cell_length_a 11.620(5)
_cell_length_b 12.541(5)
_cell_length_c 14.103(5)
_cell_measurement_temperature 293(2)
_cell_volume 1908.7(13)
_computing_cell_refinement 'Bruker FRAMBO'
_computing_data_collection 'Bruker FRAMBO'
_computing_data_reduction 'Bruker SHELXTL'
_computing_molecular_graphics 'Bruker SHELXTL'
_computing_publication_material 'Bruker SHELXTL'
_computing_structure_refinement 'SHELXL-97 (Sheldrick, 1997)'
_computing_structure_solution 'Bruker SHELXTL'
_diffrn_ambient_temperature 293(2)
_diffrn_measured_fraction_theta_full 0.998
_diffrn_measured_fraction_theta_max 0.998
_diffrn_radiation_monochromator graphite
_diffrn_radiation_source 'fine-focus sealed tube'
_diffrn_radiation_type MoK\a
_diffrn_radiation_wavelength 0.71069
_diffrn_reflns_av_R_equivalents 0.0317
_diffrn_reflns_av_sigmaI/netI 0.0416
_diffrn_reflns_limit_h_max 13
_diffrn_reflns_limit_h_min -12
_diffrn_reflns_limit_k_max 14
_diffrn_reflns_limit_k_min -14
_diffrn_reflns_limit_l_max 16
_diffrn_reflns_limit_l_min -16
_diffrn_reflns_number 12773
_diffrn_reflns_theta_full 25.00
_diffrn_reflns_theta_max 25.00
_diffrn_reflns_theta_min 3.10
_exptl_absorpt_coefficient_mu 4.943
_exptl_absorpt_correction_T_max 0.526
_exptl_absorpt_correction_T_min 0.299
_exptl_absorpt_correction_type multi-scan
_exptl_absorpt_process_details sadabs(Sheldrick,1996)
_exptl_crystal_colour colorless
_exptl_crystal_density_diffrn 1.888
_exptl_crystal_density_method 'not measured'
_exptl_crystal_description block
_exptl_crystal_F_000 1064
_exptl_crystal_size_max 0.3
_exptl_crystal_size_mid 0.21
_exptl_crystal_size_min 0.13
_refine_diff_density_max 0.929
_refine_diff_density_min -0.993
_refine_diff_density_rms 0.116
_refine_ls_extinction_method none
_refine_ls_goodness_of_fit_ref 1.041
_refine_ls_hydrogen_treatment constr
_refine_ls_matrix_type full
_refine_ls_number_parameters 497
_refine_ls_number_reflns 6728
_refine_ls_number_restraints 1
_refine_ls_restrained_S_all 1.041
_refine_ls_R_factor_all 0.0295
_refine_ls_R_factor_gt 0.0245
_refine_ls_shift/su_max 0.001
_refine_ls_shift/su_mean 0.000
_refine_ls_structure_factor_coef Fsqd
_refine_ls_weighting_details 'calc w=1/[\s^2^(Fo^2^)+(0.0181P)^2^+1.1459P] where P=(Fo^2^+2Fc^2^)/3'
_refine_ls_weighting_scheme calc
_refine_ls_wR_factor_gt 0.0521
_refine_ls_wR_factor_ref 0.0547
_reflns_number_gt 5941
_reflns_number_total 6728
_reflns_threshold_expression >2sigma(I)
_cod_data_source_file ic502194d_si_002.cif
_cod_data_source_block 3
_cod_depositor_comments 'Adding full bibliography for 4341927--4341930.cif.'
_cod_original_formula_sum ' C34 H46 N2 O16 Yb2  '
_cod_database_code 4341929

loop_
_symmetry_equiv_pos_as_xyz
'x, y, z'
'-x, -y, -z'

loop_
_atom_site_label
_atom_site_type_symbol
_atom_site_fract_x
_atom_site_fract_y
_atom_site_fract_z
_atom_site_U_iso_or_equiv
_atom_site_adp_type
_atom_site_occupancy
_atom_site_symmetry_multiplicity
_atom_site_calc_flag
_atom_site_refinement_flags
Yb1 Yb 0.319230(15) 0.253525(13) 0.253556(13) 0.01069(6) Uani 1 1 d .
Yb2 Yb 0.658815(16) 0.238134(13) 0.185144(13) 0.01125(6) Uani 1 1 d .
O1 O 1.0357(3) 0.1108(2) 0.1479(2) 0.0239(7) Uani 1 1 d .
O2 O 0.8509(3) 0.1763(2) 0.1535(2) 0.0185(7) Uani 1 1 d .
O3 O 0.7078(3) 0.3978(2) 0.2440(2) 0.0216(7) Uani 1 1 d .
O4 O 0.7404(3) 0.3854(2) 0.0813(2) 0.0199(7) Uani 1 1 d .
O5 O 0.6469(3) 0.2035(2) 0.3639(2) 0.0169(6) Uani 1 1 d .
O6 O 0.7071(3) 0.1829(2) 0.0026(2) 0.0159(6) Uani 1 1 d .
O7 O 0.5028(3) 0.2714(2) 0.1245(2) 0.0142(6) Uani 1 1 d .
O8 O 0.4737(2) 0.2876(2) 0.3074(2) 0.0131(6) Uani 1 1 d .
O9 O 0.3999(3) 0.0824(2) 0.2513(2) 0.0193(7) Uani 1 1 d .
O10 O 0.2709(3) 0.1640(2) 0.1270(2) 0.0204(7) Uani 1 1 d .
H113 H 0.2018 0.1423 0.1423 0.025 Uiso 1 1 d R
O11 O 0.6046(3) 0.0698(2) 0.2074(2) 0.0198(7) Uani 1 1 d .
O12 O 0.1126(3) 0.2695(2) 0.2913(2) 0.0163(6) Uani 1 1 d .
O13 O 0.2331(3) 0.1968(2) 0.4222(2) 0.0212(7) Uani 1 1 d .
H114 H 0.1453 0.2033 0.4391 0.025 Uiso 1 1 d R
O16 O 0.0026(3) 0.2372(3) 0.4532(2) 0.0303(8) Uani 1 1 d .
N1 N 0.2622(3) 0.4239(3) 0.3492(2) 0.0126(7) Uani 1 1 d .
N2 N 0.2923(3) 0.4097(3) 0.1546(2) 0.0127(7) Uani 1 1 d .
C1 C 0.9678(4) 0.1814(3) 0.1283(3) 0.0168(9) Uani 1 1 d .
C3 C 0.7475(4) 0.4353(3) 0.1568(3) 0.0153(9) Uani 1 1 d .
C4 C 0.8070(5) 0.5408(4) 0.1378(4) 0.0277(11) Uani 1 1 d .
H4A H 0.7914 0.5766 0.0826 0.042 Uiso 1 1 calc R
H4B H 0.8947 0.5285 0.1207 0.042 Uiso 1 1 calc R
H4C H 0.7727 0.5844 0.1981 0.042 Uiso 1 1 calc R
C5 C 0.6981(5) 0.1123(4) 0.4014(4) 0.0299(11) Uani 1 1 d .
H5A H 0.7492 0.0677 0.3452 0.045 Uiso 1 1 calc R
H5B H 0.6321 0.0725 0.4461 0.045 Uiso 1 1 calc R
H5C H 0.7472 0.1358 0.4380 0.045 Uiso 1 1 calc R
C6 C 0.5578(4) 0.2692(3) 0.4355(3) 0.0157(9) Uani 1 1 d .
C7 C 0.5550(4) 0.2916(3) 0.5320(3) 0.0199(10) Uani 1 1 d .
H7 H 0.6133 0.2584 0.5556 0.024 Uiso 1 1 calc R
C8 C 0.4642(4) 0.3643(4) 0.5932(3) 0.0249(11) Uani 1 1 d .
H8 H 0.4612 0.3790 0.6585 0.030 Uiso 1 1 calc R
C9 C 0.3781(4) 0.4151(4) 0.5589(3) 0.0214(10) Uani 1 1 d .
H9 H 0.3201 0.4657 0.6000 0.026 Uiso 1 1 calc R
C10 C 0.3774(4) 0.3908(3) 0.4617(3) 0.0153(9) Uani 1 1 d .
C11 C 0.4670(4) 0.3157(3) 0.4000(3) 0.0141(9) Uani 1 1 d .
C12 C 0.2907(4) 0.4507(3) 0.4261(3) 0.0154(9) Uani 1 1 d .
H12 H 0.2523 0.5134 0.4609 0.019 Uiso 1 1 calc R
C13 C 0.1812(4) 0.4940(3) 0.3171(3) 0.0142(9) Uani 1 1 d .
C14 C 0.0904(4) 0.5654(3) 0.3801(3) 0.0204(10) Uani 1 1 d .
H14 H 0.0792 0.5702 0.4487 0.025 Uiso 1 1 calc R
C15 C 0.0165(4) 0.6294(3) 0.3422(4) 0.0231(10) Uani 1 1 d .
H15 H -0.0431 0.6782 0.3845 0.028 Uiso 1 1 calc R
C16 C 0.0316(4) 0.6203(3) 0.2399(3) 0.0209(10) Uani 1 1 d .
H16 H -0.0191 0.6627 0.2145 0.025 Uiso 1 1 calc R
C17 C 0.1211(4) 0.5491(3) 0.1757(3) 0.0183(9) Uani 1 1 d .
H17 H 0.1306 0.5440 0.1075 0.022 Uiso 1 1 calc R
C18 C 0.1974(4) 0.4848(3) 0.2137(3) 0.0139(9) Uani 1 1 d .
C19 C 0.3516(4) 0.4287(3) 0.0590(3) 0.0148(9) Uani 1 1 d .
H19 H 0.3244 0.4890 0.0319 0.018 Uiso 1 1 calc R
C20 C 0.4562(4) 0.3649(3) -0.0093(3) 0.0122(9) Uani 1 1 d .
C21 C 0.4957(4) 0.3835(3) -0.1148(3) 0.0164(9) Uani 1 1 d .
H21 H 0.4504 0.4331 -0.1393 0.020 Uiso 1 1 calc R
C22 C 0.5986(4) 0.3308(3) -0.1817(3) 0.0183(10) Uani 1 1 d .
H22 H 0.6190 0.3411 -0.2512 0.022 Uiso 1 1 calc R
C23 C 0.6744(4) 0.2611(3) -0.1474(3) 0.0168(9) Uani 1 1 d .
H23 H 0.7458 0.2264 -0.1932 0.020 Uiso 1 1 calc R
C24 C 0.6403(4) 0.2457(3) -0.0444(3) 0.0129(9) Uani 1 1 d .
C25 C 0.5299(4) 0.2932(3) 0.0257(3) 0.0115(9) Uani 1 1 d .
C26 C 0.8264(4) 0.1392(4) -0.0640(3) 0.0223(10) Uani 1 1 d .
H26A H 0.8655 0.0976 -0.0251 0.033 Uiso 1 1 calc R
H26B H 0.8771 0.1964 -0.0969 0.033 Uiso 1 1 calc R
H26C H 0.8161 0.0945 -0.1146 0.033 Uiso 1 1 calc R
C27 C 0.5000(4) 0.0305(3) 0.2378(3) 0.0170(9) Uani 1 1 d .
C28 C 0.4977(5) -0.0877(3) 0.2586(4) 0.0328(12) Uani 1 1 d .
H28A H 0.5455 -0.1061 0.3001 0.049 Uiso 1 1 calc R
H28B H 0.5324 -0.1265 0.1952 0.049 Uiso 1 1 calc R
H28C H 0.4137 -0.1059 0.2935 0.049 Uiso 1 1 calc R
C29 C 0.3464(4) 0.0874(4) 0.0510(4) 0.0326(12) Uani 1 1 d .
H29A H 0.3092 0.0781 0.0013 0.049 Uiso 1 1 calc R
H29B H 0.3529 0.0203 0.0829 0.049 Uiso 1 1 calc R
H29C H 0.4276 0.1129 0.0180 0.049 Uiso 1 1 calc R
C30 C 0.2688(5) 0.1220(4) 0.4852(4) 0.0365(13) Uani 1 1 d .
H30A H 0.2004 0.1146 0.5483 0.055 Uiso 1 1 calc R
H30B H 0.3376 0.1470 0.4988 0.055 Uiso 1 1 calc R
H30C H 0.2923 0.0539 0.4511 0.055 Uiso 1 1 calc R
C31 C 0.0126(4) 0.2741(3) 0.3677(3) 0.0184(10) Uani 1 1 d .
C32 C -0.0994(4) 0.3317(4) 0.3553(4) 0.0289(11) Uani 1 1 d .
H32A H -0.1179 0.2973 0.3028 0.043 Uiso 1 1 calc R
H32B H -0.0823 0.4047 0.3369 0.043 Uiso 1 1 calc R
H32C H -0.1690 0.3298 0.4183 0.043 Uiso 1 1 calc R
C33 C 1.0255(4) 0.2793(4) 0.0723(4) 0.0280(11) Uani 1 1 d .
H33A H 0.9785 0.3073 0.0328 0.042 Uiso 1 1 calc R
H33B H 1.1091 0.2606 0.0279 0.042 Uiso 1 1 calc R
H33C H 1.0255 0.3324 0.1205 0.042 Uiso 1 1 calc R
O17 O 0.1966(3) 0.8423(3) 0.3927(3) 0.0454(10) Uani 1 1 d .
H111 H 0.1279 0.8229 0.4477 0.055 Uiso 1 1 d R
C35 C 0.1345(5) 0.9273(5) 0.3598(4) 0.0468(15) Uani 1 1 d .
H35A H 0.0911 0.9748 0.4160 0.070 Uiso 1 1 calc R
H35B H 0.0764 0.8992 0.3343 0.070 Uiso 1 1 calc R
H35C H 0.1937 0.9657 0.3067 0.070 Uiso 1 1 calc R
O18 O 0.0797(3) 0.0781(3) 0.7617(3) 0.0452(10) Uani 1 1 d D
H112 H 0.0487 0.0213 0.7916 0.054 Uiso 1 1 d RD
C34 C 0.1526(6) 0.1090(5) 0.8167(6) 0.068(2) Uani 1 1 d .
H34A H 0.1846 0.1771 0.7928 0.102 Uiso 1 1 calc R
H34B H 0.2201 0.0566 0.8067 0.102 Uiso 1 1 calc R
H34C H 0.1024 0.1143 0.8879 0.102 Uiso 1 1 calc R

loop_
_atom_site_aniso_label
_atom_site_aniso_U_11
_atom_site_aniso_U_22
_atom_site_aniso_U_33
_atom_site_aniso_U_23
_atom_site_aniso_U_13
_atom_site_aniso_U_12
Yb1 0.00782(10) 0.01225(9) 0.01087(10) 0.00191(7) -0.00229(8) 0.00012(7)
Yb2 0.00813(10) 0.01257(9) 0.01246(10) 0.00256(7) -0.00324(8) -0.00019(7)
O1 0.0115(17) 0.0242(16) 0.0373(19) -0.0014(15) -0.0108(16) 0.0022(13)
O2 0.0105(16) 0.0216(15) 0.0220(16) 0.0014(13) -0.0050(14) 0.0020(12)
O3 0.0256(19) 0.0217(16) 0.0178(16) 0.0046(14) -0.0079(15) -0.0066(14)
O4 0.0228(18) 0.0209(16) 0.0200(16) 0.0076(13) -0.0121(15) -0.0060(13)
O5 0.0152(16) 0.0198(15) 0.0144(15) 0.0053(13) -0.0053(14) 0.0063(12)
O6 0.0122(16) 0.0182(14) 0.0159(15) 0.0010(12) -0.0042(13) 0.0030(12)
O7 0.0151(16) 0.0172(14) 0.0104(14) 0.0019(12) -0.0049(13) -0.0010(12)
O8 0.0123(15) 0.0164(14) 0.0114(14) 0.0013(12) -0.0057(13) 0.0015(12)
O9 0.0150(17) 0.0155(15) 0.0249(17) 0.0011(13) -0.0044(15) -0.0001(13)
O10 0.0124(16) 0.0234(16) 0.0243(16) -0.0074(14) -0.0050(14) -0.0011(13)
O11 0.0158(17) 0.0146(15) 0.0290(17) 0.0045(14) -0.0078(15) -0.0033(13)
O12 0.0075(16) 0.0209(15) 0.0169(15) -0.0016(13) -0.0003(14) -0.0006(12)
O13 0.0161(17) 0.0263(16) 0.0210(16) 0.0126(14) -0.0071(14) -0.0016(13)
O16 0.0162(18) 0.051(2) 0.0184(17) 0.0097(16) -0.0006(15) 0.0016(15)
N1 0.0120(19) 0.0145(17) 0.0090(17) 0.0006(14) -0.0018(16) 0.0018(14)
N2 0.0099(18) 0.0142(17) 0.0143(18) 0.0021(15) -0.0049(16) -0.0014(14)
C1 0.008(2) 0.024(2) 0.016(2) -0.0066(19) -0.0027(19) 0.0025(18)
C3 0.008(2) 0.017(2) 0.021(2) 0.0021(19) -0.007(2) 0.0032(17)
C4 0.030(3) 0.028(3) 0.031(3) 0.006(2) -0.016(3) -0.015(2)
C5 0.037(3) 0.028(3) 0.025(3) 0.007(2) -0.014(3) 0.011(2)
C6 0.014(2) 0.017(2) 0.016(2) 0.0028(18) -0.006(2) 0.0001(18)
C7 0.017(2) 0.027(2) 0.020(2) 0.008(2) -0.013(2) -0.0017(19)
C8 0.026(3) 0.036(3) 0.015(2) -0.003(2) -0.010(2) -0.002(2)
C9 0.025(3) 0.027(2) 0.013(2) -0.0032(19) -0.008(2) 0.003(2)
C10 0.017(2) 0.016(2) 0.014(2) 0.0023(18) -0.007(2) 0.0004(18)
C11 0.011(2) 0.019(2) 0.010(2) 0.0032(18) -0.0006(19) -0.0062(17)
C12 0.011(2) 0.022(2) 0.009(2) -0.0027(18) 0.0008(18) 0.0034(17)
C13 0.011(2) 0.011(2) 0.021(2) 0.0031(18) -0.0057(19) -0.0027(16)
C14 0.020(3) 0.021(2) 0.022(2) -0.002(2) -0.009(2) -0.0012(19)
C15 0.020(3) 0.020(2) 0.029(3) -0.005(2) -0.009(2) 0.0049(19)
C16 0.013(2) 0.017(2) 0.033(3) 0.006(2) -0.008(2) 0.0010(18)
C17 0.014(2) 0.021(2) 0.019(2) 0.0012(19) -0.006(2) 0.0010(18)
C18 0.014(2) 0.0108(19) 0.018(2) 0.0035(17) -0.006(2) -0.0055(17)
C19 0.015(2) 0.018(2) 0.017(2) 0.0033(18) -0.010(2) -0.0046(18)
C20 0.011(2) 0.012(2) 0.012(2) 0.0028(17) -0.0039(18) -0.0019(16)
C21 0.018(2) 0.020(2) 0.013(2) 0.0052(18) -0.007(2) -0.0023(18)
C22 0.022(3) 0.025(2) 0.009(2) 0.0020(19) -0.006(2) -0.007(2)
C23 0.017(2) 0.019(2) 0.013(2) -0.0016(18) -0.003(2) -0.0039(18)
C24 0.011(2) 0.0092(19) 0.019(2) 0.0009(17) -0.0060(19) -0.0017(16)
C25 0.014(2) 0.0113(19) 0.011(2) -0.0010(17) -0.0050(19) -0.0047(17)
C26 0.013(2) 0.027(2) 0.021(2) -0.001(2) 0.000(2) 0.0053(19)
C27 0.017(2) 0.014(2) 0.020(2) 0.0022(18) -0.007(2) -0.0004(18)
C28 0.021(3) 0.018(2) 0.056(3) 0.007(2) -0.010(3) -0.002(2)
C29 0.018(3) 0.032(3) 0.040(3) -0.021(2) 0.000(2) 0.000(2)
C30 0.036(3) 0.039(3) 0.036(3) 0.024(3) -0.015(3) -0.007(3)
C31 0.015(2) 0.020(2) 0.022(2) 0.000(2) -0.008(2) -0.0061(19)
C32 0.010(2) 0.042(3) 0.031(3) -0.006(2) -0.005(2) 0.003(2)
C33 0.014(3) 0.032(3) 0.034(3) 0.010(2) -0.005(2) -0.006(2)
O17 0.022(2) 0.073(3) 0.037(2) 0.010(2) -0.0045(19) -0.013(2)
C35 0.038(4) 0.060(4) 0.035(3) -0.001(3) -0.003(3) -0.011(3)
O18 0.035(2) 0.040(2) 0.053(2) 0.0050(19) -0.008(2) 0.0007(18)
C34 0.026(4) 0.048(4) 0.129(7) -0.020(4) -0.028(4) 0.009(3)

loop_
_atom_type_symbol
_atom_type_description
_atom_type_scat_dispersion_real
_atom_type_scat_dispersion_imag
_atom_type_scat_source
C C 0.0030 0.0020 'International Tables Vol C Tables 4.2.6.8 and 6.1.1.4'
H H 0.0000 0.0000 'International Tables Vol C Tables 4.2.6.8 and 6.1.1.4'
N N 0.0060 0.0030 'International Tables Vol C Tables 4.2.6.8 and 6.1.1.4'
O O 0.0110 0.0060 'International Tables Vol C Tables 4.2.6.8 and 6.1.1.4'
Yb Yb -0.3850 5.5490 'International Tables Vol C Tables 4.2.6.8 and 6.1.1.4'

loop_
_geom_angle_atom_site_label_1
_geom_angle_atom_site_label_2
_geom_angle_atom_site_label_3
_geom_angle
O8 Yb1 O12 145.05(10)
O8 Yb1 O7 66.75(10)
O12 Yb1 O7 142.35(10)
O8 Yb1 O9 81.91(10)
O12 Yb1 O9 114.74(10)
O7 Yb1 O9 82.13(10)
O8 Yb1 O13 80.36(10)
O12 Yb1 O13 75.20(10)
O7 Yb1 O13 142.34(10)
O9 Yb1 O13 75.33(11)
O8 Yb1 O10 144.19(10)
O12 Yb1 O10 70.57(10)
O7 Yb1 O10 83.13(10)
O9 Yb1 O10 74.91(10)
O13 Yb1 O10 118.43(10)
O8 Yb1 N2 106.24(10)
O12 Yb1 N2 76.82(10)
O7 Yb1 N2 72.88(11)
O9 Yb1 N2 147.29(11)
O13 Yb1 N2 136.75(11)
O10 Yb1 N2 81.34(10)
O8 Yb1 N1 71.97(10)
O12 Yb1 N1 78.58(10)
O7 Yb1 N1 107.39(10)
O9 Yb1 N1 144.96(10)
O13 Yb1 N1 77.55(10)
O10 Yb1 N1 138.65(10)
N2 Yb1 N1 65.02(11)
O8 Yb1 Yb2 35.26(7)
O12 Yb1 Yb2 177.50(7)
O7 Yb1 Yb2 35.80(7)
O9 Yb1 Yb2 67.46(7)
O13 Yb1 Yb2 106.78(7)
O10 Yb1 Yb2 109.39(7)
N2 Yb1 Yb2 100.69(8)
N1 Yb1 Yb2 100.26(8)
O8 Yb1 H114 98.1
O12 Yb1 H114 55.6
O7 Yb1 H114 161.8
O9 Yb1 H114 85.9
O13 Yb1 H114 19.6
O10 Yb1 H114 107.0
N2 Yb1 H114 122.9
N1 Yb1 H114 75.3
Yb2 Yb1 H114 126.3
O2 Yb2 O11 87.88(10)
O2 Yb2 O8 145.79(10)
O11 Yb2 O8 88.19(10)
O2 Yb2 O7 147.31(10)
O11 Yb2 O7 87.16(10)
O8 Yb2 O7 66.26(10)
O2 Yb2 O3 88.12(11)
O11 Yb2 O3 151.77(10)
O8 Yb2 O3 79.65(10)
O7 Yb2 O3 110.42(10)
O2 Yb2 O4 87.58(10)
O11 Yb2 O4 152.26(11)
O8 Yb2 O4 110.29(10)
O7 Yb2 O4 82.06(9)
O3 Yb2 O4 55.28(10)
O2 Yb2 O5 80.67(10)
O11 Yb2 O5 78.18(10)
O8 Yb2 O5 65.26(9)
O7 Yb2 O5 129.53(9)
O3 Yb2 O5 73.60(9)
O4 Yb2 O5 127.86(9)
O2 Yb2 O6 83.21(10)
O11 Yb2 O6 79.78(10)
O8 Yb2 O6 129.30(9)
O7 Yb2 O6 64.11(10)
O3 Yb2 O6 127.38(9)
O4 Yb2 O6 72.52(9)
O5 Yb2 O6 153.04(9)
O2 Yb2 C3 86.49(11)
O11 Yb2 C3 174.32(11)
O8 Yb2 C3 96.07(11)
O7 Yb2 C3 97.97(11)
O3 Yb2 C3 27.25(11)
O4 Yb2 C3 28.07(11)
O5 Yb2 C3 100.18(11)
O6 Yb2 C3 100.24(11)
O2 Yb2 Yb1 162.21(7)
O11 Yb2 Yb1 74.38(8)
O8 Yb2 Yb1 35.08(6)
O7 Yb2 Yb1 35.46(7)
O3 Yb2 Yb1 106.87(8)
O4 Yb2 Yb1 108.69(7)
O5 Yb2 Yb1 94.18(7)
O6 Yb2 Yb1 94.63(6)
C3 Yb2 Yb1 111.23(9)
C1 O2 Yb2 156.3(3)
C3 O3 Yb2 92.2(2)
C3 O4 Yb2 91.3(2)
C6 O5 C5 117.1(3)
C6 O5 Yb2 113.3(2)
C5 O5 Yb2 127.9(3)
C24 O6 C26 115.5(3)
C24 O6 Yb2 112.7(2)
C26 O6 Yb2 124.0(2)
C25 O7 Yb1 131.3(2)
C25 O7 Yb2 119.9(2)
Yb1 O7 Yb2 108.74(11)
C11 O8 Yb1 129.1(2)
C11 O8 Yb2 120.5(2)
Yb1 O8 Yb2 109.66(11)
C27 O9 Yb1 141.2(3)
C29 O10 Yb1 129.2(3)
C29 O10 H113 102.5
Yb1 O10 H113 118.5
C27 O11 Yb2 131.8(3)
C31 O12 Yb1 140.1(3)
C30 O13 Yb1 136.0(3)
C30 O13 H114 112.4
Yb1 O13 H114 105.6
C12 N1 C13 119.8(4)
C12 N1 Yb1 127.3(3)
C13 N1 Yb1 112.8(2)
C19 N2 C18 119.3(3)
C19 N2 Yb1 128.2(3)
C18 N2 Yb1 112.6(2)
O1 C1 O2 123.8(4)
O1 C1 C33 118.6(4)
O2 C1 C33 117.7(4)
O3 C3 O4 121.1(4)
O3 C3 C4 120.3(4)
O4 C3 C4 118.6(4)
O3 C3 Yb2 60.6(2)
O4 C3 Yb2 60.64(19)
C4 C3 Yb2 175.5(3)
C3 C4 H4A 109.5
C3 C4 H4B 109.5
H4A C4 H4B 109.5
C3 C4 H4C 109.5
H4A C4 H4C 109.5
H4B C4 H4C 109.5
O5 C5 H5A 109.5
O5 C5 H5B 109.5
H5A C5 H5B 109.5
O5 C5 H5C 109.5
H5A C5 H5C 109.5
H5B C5 H5C 109.5
C7 C6 O5 125.6(4)
C7 C6 C11 121.1(4)
O5 C6 C11 113.3(3)
C6 C7 C8 119.1(4)
C6 C7 H7 120.4
C8 C7 H7 120.4
C9 C8 C7 121.1(4)
C9 C8 H8 119.5
C7 C8 H8 119.5
C8 C9 C10 120.5(4)
C8 C9 H9 119.8
C10 C9 H9 119.8
C11 C10 C9 118.9(4)
C11 C10 C12 122.2(4)
C9 C10 C12 118.7(4)
O8 C11 C10 123.2(4)
O8 C11 C6 117.7(4)
C10 C11 C6 119.1(4)
N1 C12 C10 125.2(4)
N1 C12 H12 117.4
C10 C12 H12 117.4
C14 C13 C18 120.1(4)
C14 C13 N1 124.9(4)
C18 C13 N1 115.0(4)
C15 C14 C13 120.7(4)
C15 C14 H14 119.7
C13 C14 H14 119.7
C14 C15 C16 119.5(4)
C14 C15 H15 120.2
C16 C15 H15 120.2
C17 C16 C15 120.9(4)
C17 C16 H16 119.6
C15 C16 H16 119.6
C16 C17 C18 119.8(4)
C16 C17 H17 120.1
C18 C17 H17 120.1
C17 C18 C13 119.0(4)
C17 C18 N2 124.5(4)
C13 C18 N2 116.5(4)
N2 C19 C20 126.0(4)
N2 C19 H19 117.0
C20 C19 H19 117.0
C25 C20 C21 117.8(4)
C25 C20 C19 122.5(4)
C21 C20 C19 119.2(4)
C22 C21 C20 121.5(4)
C22 C21 H21 119.2
C20 C21 H21 119.2
C21 C22 C23 121.1(4)
C21 C22 H22 119.5
C23 C22 H22 119.5
C24 C23 C22 118.1(4)
C24 C23 H23 120.9
C22 C23 H23 120.9
C23 C24 O6 125.5(4)
C23 C24 C25 121.8(4)
O6 C24 C25 112.6(3)
O7 C25 C24 117.6(3)
O7 C25 C20 122.9(4)
C24 C25 C20 119.4(4)
O6 C26 H26A 109.5
O6 C26 H26B 109.5
H26A C26 H26B 109.5
O6 C26 H26C 109.5
H26A C26 H26C 109.5
H26B C26 H26C 109.5
O9 C27 O11 124.6(4)
O9 C27 C28 118.4(4)
O11 C27 C28 117.0(4)
C27 C28 H28A 109.5
C27 C28 H28B 109.5
H28A C28 H28B 109.5
C27 C28 H28C 109.5
H28A C28 H28C 109.5
H28B C28 H28C 109.5
O10 C29 H29A 109.5
O10 C29 H29B 109.5
H29A C29 H29B 109.5
O10 C29 H29C 109.5
H29A C29 H29C 109.5
H29B C29 H29C 109.5
O13 C30 H30A 109.5
O13 C30 H30B 109.5
H30A C30 H30B 109.5
O13 C30 H30C 109.5
H30A C30 H30C 109.5
H30B C30 H30C 109.5
O16 C31 O12 123.7(4)
O16 C31 C32 118.7(4)
O12 C31 C32 117.5(4)
C31 C32 H32A 109.5
C31 C32 H32B 109.5
H32A C32 H32B 109.5
C31 C32 H32C 109.5
H32A C32 H32C 109.5
H32B C32 H32C 109.5
C1 C33 H33A 109.5
C1 C33 H33B 109.5
H33A C33 H33B 109.5
C1 C33 H33C 109.5
H33A C33 H33C 109.5
H33B C33 H33C 109.5
C35 O17 H111 96.2
O17 C35 H35A 109.5
O17 C35 H35B 109.5
H35A C35 H35B 109.5
O17 C35 H35C 109.5
H35A C35 H35C 109.5
H35B C35 H35C 109.5
C34 O18 H112 103.6
O18 C34 H34A 109.5
O18 C34 H34B 109.5
H34A C34 H34B 109.5
O18 C34 H34C 109.5
H34A C34 H34C 109.5
H34B C34 H34C 109.5

loop_
_geom_bond_atom_site_label_1
_geom_bond_atom_site_label_2
_geom_bond_distance
Yb1 O8 2.256(3)
Yb1 O12 2.257(3)
Yb1 O7 2.264(3)
Yb1 O9 2.280(3)
Yb1 O13 2.336(3)
Yb1 O10 2.377(3)
Yb1 N2 2.455(3)
Yb1 N1 2.466(3)
Yb1 Yb2 3.6961(17)
Yb1 H114 2.7525
Yb2 O2 2.200(3)
Yb2 O11 2.227(3)
Yb2 O8 2.266(3)
Yb2 O7 2.283(3)
Yb2 O3 2.361(3)
Yb2 O4 2.362(3)
Yb2 O5 2.506(3)
Yb2 O6 2.526(3)
Yb2 C3 2.709(4)
O1 C1 1.241(5)
O2 C1 1.278(5)
O3 C3 1.241(5)
O4 C3 1.275(5)
O5 C6 1.386(5)
O5 C5 1.435(5)
O6 C24 1.392(5)
O6 C26 1.438(5)
O7 C25 1.339(5)
O8 C11 1.332(5)
O9 C27 1.248(5)
O10 C29 1.441(5)
O10 H113 0.8154
O11 C27 1.263(5)
O12 C31 1.261(5)
O13 C30 1.426(5)
O13 H114 0.9568
O16 C31 1.253(5)
N1 C12 1.299(5)
N1 C13 1.432(5)
N2 C19 1.296(5)
N2 C18 1.419(5)
C1 C33 1.507(6)
C3 C4 1.507(5)
C4 H4A 0.9600
C4 H4B 0.9600
C4 H4C 0.9600
C5 H5A 0.9600
C5 H5B 0.9600
C5 H5C 0.9600
C6 C7 1.383(6)
C6 C11 1.412(6)
C7 C8 1.386(6)
C7 H7 0.9300
C8 C9 1.378(6)
C8 H8 0.9300
C9 C10 1.411(6)
C9 H9 0.9300
C10 C11 1.402(6)
C10 C12 1.446(6)
C12 H12 0.9300
C13 C14 1.387(6)
C13 C18 1.407(6)
C14 C15 1.377(6)
C14 H14 0.9300
C15 C16 1.393(6)
C15 H15 0.9300
C16 C17 1.384(6)
C16 H16 0.9300
C17 C18 1.400(6)
C17 H17 0.9300
C19 C20 1.445(6)
C19 H19 0.9300
C20 C25 1.405(6)
C20 C21 1.408(5)
C21 C22 1.359(6)
C21 H21 0.9300
C22 C23 1.403(6)
C22 H22 0.9300
C23 C24 1.374(6)
C23 H23 0.9300
C24 C25 1.403(6)
C26 H26A 0.9600
C26 H26B 0.9600
C26 H26C 0.9600
C27 C28 1.506(6)
C28 H28A 0.9600
C28 H28B 0.9600
C28 H28C 0.9600
C29 H29A 0.9600
C29 H29B 0.9600
C29 H29C 0.9600
C30 H30A 0.9600
C30 H30B 0.9600
C30 H30C 0.9600
C31 C32 1.511(6)
C32 H32A 0.9600
C32 H32B 0.9600
C32 H32C 0.9600
C33 H33A 0.9600
C33 H33B 0.9600
C33 H33C 0.9600
O17 C35 1.413(7)
O17 H111 0.9304
C35 H35A 0.9600
C35 H35B 0.9600
C35 H35C 0.9600
O18 C34 1.415(7)
O18 H112 0.8522
C34 H34A 0.9600
C34 H34B 0.9600
C34 H34C 0.9600
